data_4110830
loop_
_publ_author_name
'Wesley H. Bernskoetter'
'Andrea V. Olmos'
'Jaime A. Pool'
'Emil Lobkovsky'
'Paul J. Chirik'

_publ_section_title
;
 N-C Bond Formation Promoted by a Hafnocene Dinitrogen Complex: Comparison
 of Zirconium and Hafnium Congeners
;
_journal_name_full 'Journal of the American Chemical Society'
_journal_page_first 10696
_journal_page_last 10697
_journal_paper_doi 10.1021/ja064163k
_journal_volume 128
_journal_year 2006
_chemical_formula_moiety 'C57 H67 Hf2 N5 O3'
_chemical_formula_sum 'C57 H67 Hf2 N5 O3'
_chemical_formula_weight 1227.14
_chemical_name_systematic
; 
 ? 
;
_space_group_IT_number 14
_symmetry_cell_setting monoclinic
_symmetry_space_group_name_Hall '-P 2ybc'
_symmetry_space_group_name_H-M 'P 1 21/c 1'
_atom_sites_solution_hydrogens geom
_atom_sites_solution_primary direct
_atom_sites_solution_secondary difmap
_audit_creation_method SHELXL-97
_cell_angle_alpha 90.00
_cell_angle_beta 96.829(2)
_cell_angle_gamma 90.00
_cell_formula_units_Z 4
_cell_length_a 22.6159(16)
_cell_length_b 22.4276(15)
_cell_length_c 10.8063(7)
_cell_measurement_reflns_used 9828
_cell_measurement_temperature 173(2)
_cell_measurement_theta_max 24.33
_cell_measurement_theta_min 2.38
_cell_volume 5442.3(6)
_computing_cell_refinement 'Bruker SAINT+'
_computing_data_collection 'Bruker APEX2'
_computing_data_reduction 'Bruker SAINT+'
_computing_molecular_graphics 'Bruker SHELXTL'
_computing_publication_material 'Bruker SHELXTL'
_computing_structure_refinement 'SHELXL-97 (Sheldrick, 1997)'
_computing_structure_solution 'SHELXS-97 (Sheldrick, 1990)'
_diffrn_ambient_temperature 173(2)
_diffrn_measured_fraction_theta_full 0.997
_diffrn_measured_fraction_theta_max 0.997
_diffrn_measurement_device_type 'Bruker X8 APEX II diffractometer'
_diffrn_measurement_method 'phi and omega scans'
_diffrn_radiation_monochromator graphite
_diffrn_radiation_source 'fine-focus sealed tube'
_diffrn_radiation_type MoK\a
_diffrn_radiation_wavelength 0.71073
_diffrn_reflns_av_R_equivalents 0.0532
_diffrn_reflns_av_sigmaI/netI 0.0533
_diffrn_reflns_limit_h_max 17
_diffrn_reflns_limit_h_min -27
_diffrn_reflns_limit_k_max 24
_diffrn_reflns_limit_k_min -27
_diffrn_reflns_limit_l_max 13
_diffrn_reflns_limit_l_min -11
_diffrn_reflns_number 61103
_diffrn_reflns_theta_full 25.48
_diffrn_reflns_theta_max 25.48
_diffrn_reflns_theta_min 1.28
_exptl_absorpt_coefficient_mu 3.858
_exptl_absorpt_correction_T_max 0.8305
_exptl_absorpt_correction_T_min 0.5125
_exptl_absorpt_correction_type multi-scan
_exptl_absorpt_process_details SADABS
_exptl_crystal_colour colourless
_exptl_crystal_density_diffrn 1.498
_exptl_crystal_description block
_exptl_crystal_F_000 2448
_exptl_crystal_size_max 0.20
_exptl_crystal_size_mid 0.10
_exptl_crystal_size_min 0.05
_platon_squeeze_details ' ?'
_refine_diff_density_max 1.406
_refine_diff_density_min -1.014
_refine_diff_density_rms 0.122
_refine_ls_extinction_method none
_refine_ls_goodness_of_fit_ref 1.042
_refine_ls_hydrogen_treatment mixed
_refine_ls_matrix_type full
_refine_ls_number_parameters 620
_refine_ls_number_reflns 10074
_refine_ls_number_restraints 0
_refine_ls_restrained_S_all 1.042
_refine_ls_R_factor_all 0.0536
_refine_ls_R_factor_gt 0.0363
_refine_ls_shift/su_max 0.088
_refine_ls_shift/su_mean 0.001
_refine_ls_structure_factor_coef Fsqd
_refine_ls_weighting_details 'calc w=1/[\s^2^(Fo^2^)+(0.0374P)^2^+14.3274P] where P=(Fo^2^+2Fc^2^)/3'
_refine_ls_weighting_scheme calc
_refine_ls_wR_factor_gt 0.0891
_refine_ls_wR_factor_ref 0.0924
_reflns_number_gt 7588
_reflns_number_total 10074
_reflns_threshold_expression >2sigma(I)
_cod_data_source_file ja064163ksi20060613_100204.cif
_cod_data_source_block wb40
_cod_database_code 4110830

loop_
_symmetry_equiv_pos_as_xyz
'x, y, z'
'-x, y+1/2, -z+1/2'
'-x, -y, -z'
'x, -y-1/2, z-1/2'

loop_
_atom_site_label
_atom_site_type_symbol
_atom_site_fract_x
_atom_site_fract_y
_atom_site_fract_z
_atom_site_U_iso_or_equiv
_atom_site_adp_type
_atom_site_occupancy
_atom_site_symmetry_multiplicity
_atom_site_calc_flag
_atom_site_refinement_flags
Hf1 Hf -0.236776(11) 0.610600(10) 0.11780(2) 0.02336(8) Uani 1 1 d .
Hf2 Hf -0.255301(12) 0.420937(11) 0.37235(2) 0.02928(8) Uani 1 1 d .
O1 O -0.32724(17) 0.57498(15) 0.1471(3) 0.0250(9) Uani 1 1 d .
O2 O -0.34955(19) 0.41797(16) 0.3252(4) 0.0312(10) Uani 1 1 d .
O3 O -0.14962(17) 0.55982(17) 0.1891(4) 0.0309(10) Uani 1 1 d .
N1 N -0.2365(2) 0.52385(19) 0.1902(4) 0.0239(11) Uani 1 1 d .
N2 N -0.2818(2) 0.4933(2) 0.2386(4) 0.0260(11) Uani 1 1 d .
N3 N -0.3852(2) 0.5064(2) 0.2301(4) 0.0288(11) Uani 1 1 d .
N4 N -0.4514(2) 0.4349(2) 0.2690(5) 0.0344(12) Uani 1 1 d .
N5 N -0.1644(2) 0.4749(2) 0.3192(5) 0.0311(12) Uani 1 1 d .
C1 C -0.2803(3) 0.4955(3) 0.5450(5) 0.0332(15) Uani 1 1 d .
C2 C -0.2194(3) 0.4846(3) 0.5673(5) 0.0347(15) Uani 1 1 d .
C3 C -0.2123(3) 0.4222(3) 0.5957(6) 0.0431(18) Uani 1 1 d .
H3A H -0.1742 0.4025 0.6307 0.052 Uiso 1 1 calc R
C4 C -0.2702(4) 0.3984(3) 0.5990(6) 0.050(2) Uani 1 1 d .
C5 C -0.3111(3) 0.4424(3) 0.5693(6) 0.0402(17) Uani 1 1 d .
C6 C -0.1839(3) 0.3448(3) 0.3062(7) 0.0491(19) Uani 1 1 d .
H6A H -0.1395 0.3477 0.3210 0.059 Uiso 1 1 calc R
C7 C -0.2201(4) 0.3118(3) 0.3808(6) 0.0469(19) Uani 1 1 d .
C8 C -0.2791(3) 0.3113(3) 0.3211(7) 0.0442(18) Uani 1 1 d .
C9 C -0.2773(3) 0.3417(3) 0.2042(6) 0.0377(16) Uani 1 1 d .
C10 C -0.2195(3) 0.3615(3) 0.1946(6) 0.0394(16) Uani 1 1 d .
C11 C -0.2078(3) 0.5655(3) -0.0865(5) 0.0337(15) Uani 1 1 d .
C12 C -0.2705(3) 0.5640(3) -0.0967(5) 0.0338(15) Uani 1 1 d .
C13 C -0.2913(3) 0.6251(3) -0.0962(5) 0.0313(15) Uani 1 1 d .
C14 C -0.2400(3) 0.6610(3) -0.0870(5) 0.0303(14) Uani 1 1 d .
H14A H -0.2406 0.7052 -0.0985 0.036 Uiso 1 1 calc R
C15 C -0.1886(3) 0.6264(3) -0.0768(5) 0.0371(16) Uani 1 1 d .
C16 C -0.2595(3) 0.7204(2) 0.1742(5) 0.0260(13) Uani 1 1 d .
C17 C -0.1965(3) 0.7160(3) 0.1876(5) 0.0286(14) Uani 1 1 d .
C18 C -0.1784(3) 0.6764(2) 0.2839(5) 0.0266(13) Uani 1 1 d .
C19 C -0.2309(3) 0.6542(2) 0.3300(5) 0.0266(13) Uani 1 1 d .
H19A H -0.2316 0.6309 0.4087 0.032 Uiso 1 1 calc R
C20 C -0.2818(3) 0.6829(2) 0.2618(5) 0.0287(14) Uani 1 1 d .
C21 C -0.3095(3) 0.5549(3) 0.5261(6) 0.0463(18) Uani 1 1 d .
H21A H -0.2851 0.5851 0.5738 0.069 Uiso 1 1 calc R
H21B H -0.3490 0.5535 0.5547 0.069 Uiso 1 1 calc R
H21C H -0.3136 0.5652 0.4374 0.069 Uiso 1 1 calc R
C22 C -0.1718(3) 0.5304(3) 0.5777(6) 0.0419(17) Uani 1 1 d .
H22A H -0.1705 0.5495 0.4965 0.063 Uiso 1 1 calc R
H22B H -0.1334 0.5115 0.6045 0.063 Uiso 1 1 calc R
H22C H -0.1801 0.5605 0.6391 0.063 Uiso 1 1 calc R
C23 C -0.2840(4) 0.3401(3) 0.6649(7) 0.070(3) Uani 1 1 d .
H23A H -0.3009 0.3494 0.7420 0.105 Uiso 1 1 calc R
H23B H -0.2472 0.3172 0.6848 0.105 Uiso 1 1 calc R
H23C H -0.3126 0.3165 0.6099 0.105 Uiso 1 1 calc R
C24 C -0.3773(3) 0.4371(4) 0.5761(7) 0.059(2) Uani 1 1 d .
H24A H -0.3909 0.3973 0.5478 0.089 Uiso 1 1 calc R
H24B H -0.3984 0.4674 0.5224 0.089 Uiso 1 1 calc R
H24C H -0.3854 0.4431 0.6623 0.089 Uiso 1 1 calc R
C25 C -0.1947(4) 0.2747(4) 0.4931(8) 0.076(3) Uani 1 1 d .
H25A H -0.2274 0.2591 0.5355 0.114 Uiso 1 1 calc R
H25B H -0.1689 0.2998 0.5509 0.114 Uiso 1 1 calc R
H25C H -0.1715 0.2415 0.4651 0.114 Uiso 1 1 calc R
C26 C -0.3307(3) 0.2793(3) 0.3588(7) 0.054(2) Uani 1 1 d .
H26A H -0.3175 0.2526 0.4285 0.082 Uiso 1 1 calc R
H26B H -0.3495 0.2559 0.2884 0.082 Uiso 1 1 calc R
H26C H -0.3594 0.3081 0.3848 0.082 Uiso 1 1 calc R
C27 C -0.3287(3) 0.3470(3) 0.0999(6) 0.0470(18) Uani 1 1 d .
H27A H -0.3474 0.3863 0.1039 0.071 Uiso 1 1 calc R
H27B H -0.3581 0.3158 0.1095 0.071 Uiso 1 1 calc R
H27C H -0.3135 0.3424 0.0192 0.071 Uiso 1 1 calc R
C28 C -0.1975(4) 0.3902(3) 0.0846(7) 0.051(2) Uani 1 1 d .
H28A H -0.2027 0.3628 0.0136 0.077 Uiso 1 1 calc R
H28B H -0.1552 0.4001 0.1044 0.077 Uiso 1 1 calc R
H28C H -0.2202 0.4268 0.0634 0.077 Uiso 1 1 calc R
C29 C -0.1665(3) 0.5131(3) -0.0900(6) 0.0450(18) Uani 1 1 d .
H29A H -0.1449 0.5068 -0.0069 0.068 Uiso 1 1 calc R
H29B H -0.1380 0.5211 -0.1496 0.068 Uiso 1 1 calc R
H29C H -0.1897 0.4774 -0.1157 0.068 Uiso 1 1 calc R
C30 C -0.3083(3) 0.5102(3) -0.1099(6) 0.0416(17) Uani 1 1 d .
H30A H -0.2896 0.4802 -0.1584 0.062 Uiso 1 1 calc R
H30B H -0.3475 0.5206 -0.1529 0.062 Uiso 1 1 calc R
H30C H -0.3128 0.4942 -0.0272 0.062 Uiso 1 1 calc R
C31 C -0.3550(3) 0.6430(3) -0.1128(6) 0.0403(16) Uani 1 1 d .
H31A H -0.3579 0.6866 -0.1125 0.060 Uiso 1 1 calc R
H31B H -0.3748 0.6266 -0.0445 0.060 Uiso 1 1 calc R
H31C H -0.3742 0.6275 -0.1924 0.060 Uiso 1 1 calc R
C32 C -0.1240(3) 0.6459(3) -0.0728(6) 0.0478(18) Uani 1 1 d .
H32A H -0.1220 0.6896 -0.0720 0.072 Uiso 1 1 calc R
H32B H -0.1075 0.6307 -0.1464 0.072 Uiso 1 1 calc R
H32C H -0.1010 0.6302 0.0027 0.072 Uiso 1 1 calc R
C33 C -0.2966(3) 0.7665(3) 0.0978(6) 0.0402(16) Uani 1 1 d .
H33A H -0.3372 0.7514 0.0770 0.060 Uiso 1 1 calc R
H33B H -0.2790 0.7745 0.0209 0.060 Uiso 1 1 calc R
H33C H -0.2976 0.8034 0.1460 0.060 Uiso 1 1 calc R
C34 C -0.1570(3) 0.7579(3) 0.1245(6) 0.0385(16) Uani 1 1 d .
H34A H -0.1576 0.7975 0.1629 0.058 Uiso 1 1 calc R
H34B H -0.1717 0.7609 0.0357 0.058 Uiso 1 1 calc R
H34C H -0.1161 0.7426 0.1341 0.058 Uiso 1 1 calc R
C35 C -0.1160(3) 0.6633(3) 0.3377(6) 0.0370(15) Uani 1 1 d .
H35A H -0.0921 0.6536 0.2704 0.056 Uiso 1 1 calc R
H35B H -0.1157 0.6294 0.3950 0.056 Uiso 1 1 calc R
H35C H -0.0990 0.6984 0.3831 0.056 Uiso 1 1 calc R
C36 C -0.3450(3) 0.6800(3) 0.2873(5) 0.0304(14) Uani 1 1 d .
H36A H -0.3574 0.7191 0.3152 0.046 Uiso 1 1 calc R
H36B H -0.3489 0.6503 0.3523 0.046 Uiso 1 1 calc R
H36C H -0.3703 0.6686 0.2110 0.046 Uiso 1 1 calc R
C37 C -0.3299(3) 0.5251(2) 0.2051(5) 0.0241(13) Uani 1 1 d .
C38 C -0.4354(3) 0.5440(2) 0.1939(6) 0.0305(14) Uani 1 1 d .
C39 C -0.4572(3) 0.5513(3) 0.0696(6) 0.0393(16) Uani 1 1 d .
H39 H -0.4389 0.5310 0.0071 0.047 Uiso 1 1 calc R
C40 C -0.5058(3) 0.5883(3) 0.0359(7) 0.052(2) Uani 1 1 d .
H40 H -0.5209 0.5933 -0.0494 0.062 Uiso 1 1 calc R
C41 C -0.5316(3) 0.6176(3) 0.1270(7) 0.0509(19) Uani 1 1 d .
H41 H -0.5648 0.6429 0.1044 0.061 Uiso 1 1 calc R
C42 C -0.5099(3) 0.6107(3) 0.2526(7) 0.0458(18) Uani 1 1 d .
H42 H -0.5281 0.6313 0.3148 0.055 Uiso 1 1 calc R
C43 C -0.4618(3) 0.5737(3) 0.2861(6) 0.0382(16) Uani 1 1 d .
H43 H -0.4470 0.5686 0.3715 0.046 Uiso 1 1 calc R
C44 C -0.3964(3) 0.4480(2) 0.2789(5) 0.0288(14) Uani 1 1 d .
C45 C -0.4739(3) 0.3807(3) 0.3102(6) 0.0360(15) Uani 1 1 d .
C46 C -0.5084(3) 0.3812(3) 0.4059(6) 0.0473(18) Uani 1 1 d .
H46A H -0.5143 0.4178 0.4469 0.057 Uiso 1 1 calc R
C47 C -0.5350(3) 0.3300(3) 0.4452(7) 0.056(2) Uani 1 1 d .
H47A H -0.5575 0.3317 0.5139 0.067 Uiso 1 1 calc R
C48 C -0.5289(3) 0.2773(3) 0.3855(8) 0.058(2) Uani 1 1 d .
H48A H -0.5464 0.2419 0.4127 0.070 Uiso 1 1 calc R
C49 C -0.4966(4) 0.2764(3) 0.2839(8) 0.062(2) Uani 1 1 d .
H49A H -0.4927 0.2401 0.2402 0.074 Uiso 1 1 calc R
C50 C -0.4701(3) 0.3274(3) 0.2460(7) 0.054(2) Uani 1 1 d .
H50A H -0.4490 0.3262 0.1751 0.065 Uiso 1 1 calc R
C51 C -0.1805(3) 0.5172(2) 0.2353(5) 0.0269(13) Uani 1 1 d .
C52 C -0.1035(3) 0.4604(3) 0.3450(6) 0.0367(15) Uani 1 1 d .
C53 C -0.0818(3) 0.4320(3) 0.4562(6) 0.0470(18) Uani 1 1 d .
H53 H -0.1077 0.4249 0.5175 0.056 Uiso 1 1 calc R
C54 C -0.0239(4) 0.4142(3) 0.4780(8) 0.060(2) Uani 1 1 d .
H54 H -0.0109 0.3948 0.5545 0.072 Uiso 1 1 calc R
C55 C 0.0162(3) 0.4231(3) 0.3951(8) 0.061(2) Uani 1 1 d .
H55 H 0.0563 0.4101 0.4119 0.073 Uiso 1 1 calc R
C56 C -0.0044(3) 0.4519(4) 0.2851(8) 0.064(2) Uani 1 1 d .
H56 H 0.0224 0.4596 0.2257 0.077 Uiso 1 1 calc R
C57 C -0.0624(3) 0.4696(3) 0.2600(7) 0.0468(18) Uani 1 1 d .
H57 H -0.0751 0.4887 0.1828 0.056 Uiso 1 1 calc R

loop_
_atom_site_aniso_label
_atom_site_aniso_U_11
_atom_site_aniso_U_22
_atom_site_aniso_U_33
_atom_site_aniso_U_23
_atom_site_aniso_U_13
_atom_site_aniso_U_12
Hf1 0.03233(15) 0.01809(13) 0.02007(13) 0.00247(10) 0.00480(10) 0.00105(11)
Hf2 0.04315(17) 0.01801(14) 0.02725(14) 0.00390(10) 0.00655(12) -0.00017(11)
O1 0.029(2) 0.015(2) 0.030(2) -0.0022(17) 0.0006(17) -0.0001(17)
O2 0.050(3) 0.016(2) 0.028(2) -0.0013(17) 0.007(2) -0.006(2)
O3 0.034(2) 0.025(2) 0.036(2) 0.0039(18) 0.0094(19) 0.0033(19)
N1 0.029(3) 0.019(3) 0.023(3) 0.010(2) 0.003(2) 0.003(2)
N2 0.039(3) 0.017(2) 0.022(2) 0.003(2) 0.003(2) 0.002(2)
N3 0.035(3) 0.017(3) 0.036(3) -0.005(2) 0.010(2) -0.002(2)
N4 0.039(3) 0.025(3) 0.040(3) 0.003(2) 0.011(3) -0.006(2)
N5 0.033(3) 0.024(3) 0.038(3) 0.008(2) 0.007(2) 0.003(2)
C1 0.042(4) 0.035(4) 0.024(3) 0.003(3) 0.010(3) -0.007(3)
C2 0.050(4) 0.031(4) 0.023(3) 0.007(3) 0.004(3) -0.002(3)
C3 0.068(5) 0.033(4) 0.027(3) 0.011(3) 0.002(3) 0.000(4)
C4 0.083(6) 0.037(4) 0.030(4) 0.004(3) 0.013(4) -0.023(4)
C5 0.051(4) 0.048(4) 0.023(3) -0.003(3) 0.010(3) -0.017(4)
C6 0.047(4) 0.028(4) 0.073(5) -0.002(4) 0.013(4) 0.003(3)
C7 0.077(6) 0.016(3) 0.049(4) 0.008(3) 0.012(4) 0.012(3)
C8 0.062(5) 0.019(3) 0.053(4) -0.012(3) 0.015(4) -0.009(3)
C9 0.057(5) 0.018(3) 0.038(4) -0.014(3) 0.008(3) 0.003(3)
C10 0.054(5) 0.021(3) 0.046(4) -0.005(3) 0.014(4) 0.011(3)
C11 0.057(5) 0.026(3) 0.021(3) 0.001(3) 0.013(3) 0.002(3)
C12 0.054(4) 0.029(3) 0.018(3) -0.003(3) 0.006(3) -0.002(3)
C13 0.044(4) 0.033(4) 0.017(3) 0.008(3) 0.005(3) 0.001(3)
C14 0.051(4) 0.021(3) 0.019(3) 0.004(2) 0.006(3) 0.004(3)
C15 0.055(5) 0.038(4) 0.020(3) 0.004(3) 0.012(3) -0.002(3)
C16 0.037(4) 0.021(3) 0.020(3) 0.002(2) 0.000(3) 0.000(3)
C17 0.040(4) 0.023(3) 0.024(3) -0.003(3) 0.010(3) -0.003(3)
C18 0.029(3) 0.022(3) 0.028(3) -0.001(3) -0.003(3) 0.001(3)
C19 0.034(4) 0.026(3) 0.019(3) -0.001(2) 0.001(3) 0.003(3)
C20 0.037(4) 0.018(3) 0.030(3) -0.008(3) 0.001(3) -0.002(3)
C21 0.057(5) 0.040(4) 0.045(4) -0.002(3) 0.017(4) -0.005(4)
C22 0.047(4) 0.034(4) 0.045(4) 0.004(3) 0.005(3) -0.007(3)
C23 0.125(8) 0.044(5) 0.043(4) 0.017(4) 0.022(5) -0.031(5)
C24 0.056(5) 0.084(6) 0.043(4) -0.020(4) 0.025(4) -0.036(4)
C25 0.106(8) 0.047(5) 0.073(6) 0.018(4) 0.004(5) 0.022(5)
C26 0.075(6) 0.029(4) 0.061(5) 0.001(3) 0.015(4) -0.004(4)
C27 0.063(5) 0.036(4) 0.043(4) -0.010(3) 0.007(4) -0.001(4)
C28 0.075(6) 0.026(4) 0.058(5) -0.007(3) 0.028(4) 0.001(4)
C29 0.064(5) 0.048(4) 0.025(3) 0.001(3) 0.014(3) 0.012(4)
C30 0.068(5) 0.029(4) 0.027(3) -0.008(3) 0.002(3) -0.002(3)
C31 0.045(4) 0.042(4) 0.031(4) 0.010(3) -0.006(3) -0.002(3)
C32 0.051(5) 0.054(5) 0.041(4) 0.007(3) 0.014(3) 0.000(4)
C33 0.050(4) 0.023(3) 0.049(4) 0.007(3) 0.010(3) 0.009(3)
C34 0.047(4) 0.037(4) 0.032(4) 0.003(3) 0.006(3) -0.015(3)
C35 0.033(4) 0.035(4) 0.043(4) -0.004(3) 0.004(3) 0.002(3)
C36 0.037(4) 0.020(3) 0.034(3) -0.001(3) 0.007(3) 0.002(3)
C37 0.034(4) 0.017(3) 0.022(3) -0.005(2) 0.007(3) -0.005(3)
C38 0.032(4) 0.015(3) 0.044(4) -0.003(3) 0.002(3) -0.006(3)
C39 0.048(4) 0.032(4) 0.036(4) -0.005(3) -0.005(3) -0.005(3)
C40 0.051(5) 0.043(4) 0.057(5) -0.009(4) -0.016(4) 0.003(4)
C41 0.035(4) 0.044(4) 0.071(6) -0.006(4) -0.009(4) 0.002(3)
C42 0.044(4) 0.023(4) 0.072(5) -0.011(3) 0.015(4) -0.005(3)
C43 0.047(4) 0.025(3) 0.043(4) -0.004(3) 0.008(3) -0.003(3)
C44 0.046(4) 0.015(3) 0.026(3) 0.000(2) 0.010(3) -0.004(3)
C45 0.034(4) 0.030(4) 0.044(4) -0.002(3) 0.008(3) -0.007(3)
C46 0.055(5) 0.041(4) 0.049(4) -0.011(3) 0.019(4) -0.019(4)
C47 0.070(6) 0.055(5) 0.045(4) -0.008(4) 0.020(4) -0.026(4)
C48 0.051(5) 0.043(5) 0.080(6) 0.015(4) 0.008(4) -0.022(4)
C49 0.074(6) 0.030(4) 0.084(6) -0.002(4) 0.022(5) -0.013(4)
C50 0.070(5) 0.032(4) 0.064(5) -0.002(4) 0.028(4) -0.004(4)
C51 0.039(4) 0.022(3) 0.021(3) 0.000(2) 0.008(3) -0.006(3)
C52 0.039(4) 0.028(3) 0.041(4) 0.005(3) -0.003(3) -0.002(3)
C53 0.057(5) 0.041(4) 0.042(4) 0.015(3) 0.004(4) 0.012(4)
C54 0.057(5) 0.047(5) 0.072(6) 0.022(4) -0.013(5) 0.015(4)
C55 0.036(4) 0.050(5) 0.094(7) 0.024(5) 0.000(4) 0.003(4)
C56 0.040(5) 0.074(6) 0.079(6) 0.036(5) 0.010(4) 0.008(4)
C57 0.041(4) 0.045(4) 0.056(5) 0.017(4) 0.013(4) 0.006(3)

loop_
_atom_type_symbol
_atom_type_description
_atom_type_scat_dispersion_real
_atom_type_scat_dispersion_imag
_atom_type_scat_source
C C 0.0033 0.0016 'International Tables Vol C Tables 4.2.6.8 and 6.1.1.4'
H H 0.0000 0.0000 'International Tables Vol C Tables 4.2.6.8 and 6.1.1.4'
N N 0.0061 0.0033 'International Tables Vol C Tables 4.2.6.8 and 6.1.1.4'
O O 0.0106 0.0060 'International Tables Vol C Tables 4.2.6.8 and 6.1.1.4'
Hf Hf -0.5830 6.1852 'International Tables Vol C Tables 4.2.6.8 and 6.1.1.4'

loop_
_geom_angle_atom_site_label_1
_geom_angle_atom_site_label_2
_geom_angle_atom_site_label_3
_geom_angle
N1 Hf1 O1 65.22(16)
N1 Hf1 O3 57.15(16)
O1 Hf1 O3 121.83(13)
N1 Hf1 C14 139.00(18)
O1 Hf1 C14 110.86(18)
O3 Hf1 C14 116.92(17)
N1 Hf1 C19 91.34(18)
O1 Hf1 C19 87.69(16)
O3 Hf1 C19 86.37(16)
C14 Hf1 C19 129.66(19)
N1 Hf1 C15 117.5(2)
O1 Hf1 C15 131.33(18)
O3 Hf1 C15 84.91(18)
C14 Hf1 C15 32.4(2)
C19 Hf1 C15 137.6(2)
N1 Hf1 C13 116.34(19)
O1 Hf1 C13 79.67(17)
O3 Hf1 C13 132.28(17)
C14 Hf1 C13 32.71(19)
C19 Hf1 C13 140.07(19)
C15 Hf1 C13 54.8(2)
N1 Hf1 C20 110.31(18)
O1 Hf1 C20 72.78(16)
O3 Hf1 C20 119.65(16)
C14 Hf1 C20 106.52(19)
C19 Hf1 C20 33.35(18)
C15 Hf1 C20 132.0(2)
C13 Hf1 C20 107.01(19)
N1 Hf1 C18 107.10(18)
O1 Hf1 C18 120.37(16)
O3 Hf1 C18 72.83(16)
C14 Hf1 C18 108.74(19)
C19 Hf1 C18 32.85(18)
C15 Hf1 C18 105.5(2)
C13 Hf1 C18 136.56(19)
C20 Hf1 C18 54.18(19)
N1 Hf1 C12 86.97(19)
O1 Hf1 C12 78.84(18)
O3 Hf1 C12 104.35(18)
C14 Hf1 C12 53.6(2)
C19 Hf1 C12 165.8(2)
C15 Hf1 C12 54.0(2)
C13 Hf1 C12 33.09(19)
C20 Hf1 C12 135.5(2)
C18 Hf1 C12 159.5(2)
N1 Hf1 C11 88.07(18)
O1 Hf1 C11 107.95(18)
O3 Hf1 C11 78.50(18)
C14 Hf1 C11 53.01(19)
C19 Hf1 C11 162.4(2)
C15 Hf1 C11 32.63(19)
C13 Hf1 C11 53.8(2)
C20 Hf1 C11 158.99(19)
C18 Hf1 C11 131.5(2)
C12 Hf1 C11 31.7(2)
N1 Hf1 C16 141.49(17)
O1 Hf1 C16 95.43(16)
O3 Hf1 C16 124.67(16)
C14 Hf1 C16 77.99(18)
C19 Hf1 C16 53.23(17)
C15 Hf1 C16 100.40(19)
C13 Hf1 C16 90.21(18)
C20 Hf1 C16 31.64(17)
C18 Hf1 C16 52.52(17)
C12 Hf1 C16 123.30(18)
C11 Hf1 C16 130.35(18)
O2 Hf2 N2 71.36(16)
O2 Hf2 C3 119.7(2)
N2 Hf2 C3 132.07(19)
O2 Hf2 C6 124.7(2)
N2 Hf2 C6 116.6(2)
C3 Hf2 C6 95.3(2)
O2 Hf2 N5 141.50(15)
N2 Hf2 N5 70.25(17)
C3 Hf2 N5 88.9(2)
C6 Hf2 N5 71.99(19)
O2 Hf2 C9 72.72(19)
N2 Hf2 C9 91.78(19)
C3 Hf2 C9 136.0(2)
C6 Hf2 C9 53.2(2)
N5 Hf2 C9 105.59(19)
O2 Hf2 C10 101.62(19)
N2 Hf2 C10 88.70(19)
C3 Hf2 C10 127.8(2)
C6 Hf2 C10 32.6(2)
N5 Hf2 C10 74.79(19)
C9 Hf2 C10 31.8(2)
O2 Hf2 C4 88.9(2)
N2 Hf2 C4 135.6(2)
C3 Hf2 C4 32.5(2)
C6 Hf2 C4 107.5(3)
N5 Hf2 C4 121.2(2)
C9 Hf2 C4 120.5(2)
C10 Hf2 C4 135.0(2)
O2 Hf2 C8 74.9(2)
N2 Hf2 C8 122.0(2)
C3 Hf2 C8 105.5(2)
C6 Hf2 C8 54.0(2)
N5 Hf2 C8 124.73(19)
C9 Hf2 C8 32.7(2)
C10 Hf2 C8 54.0(2)
C4 Hf2 C8 88.2(2)
O2 Hf2 C7 106.0(2)
N2 Hf2 C7 141.40(19)
C3 Hf2 C7 83.8(2)
C6 Hf2 C7 32.5(2)
N5 Hf2 C7 102.0(2)
C9 Hf2 C7 52.8(2)
C10 Hf2 C7 53.4(2)
C4 Hf2 C7 81.6(2)
C8 Hf2 C7 31.9(2)
O2 Hf2 C2 114.73(18)
N2 Hf2 C2 99.30(18)
C3 Hf2 C2 32.77(19)
C6 Hf2 C2 117.1(2)
N5 Hf2 C2 74.65(18)
C9 Hf2 C2 168.2(2)
C10 Hf2 C2 143.5(2)
C4 Hf2 C2 52.8(2)
C8 Hf2 C2 137.8(2)
C7 Hf2 C2 115.4(2)
O2 Hf2 C1 84.00(17)
N2 Hf2 C1 86.08(18)
C3 Hf2 C1 52.8(2)
C6 Hf2 C1 147.0(2)
N5 Hf2 C1 96.17(17)
C9 Hf2 C1 156.0(2)
C10 Hf2 C1 170.7(2)
C4 Hf2 C1 51.7(2)
C8 Hf2 C1 135.2(2)
C7 Hf2 C1 132.5(2)
C2 Hf2 C1 30.97(19)
C37 O1 Hf1 118.1(3)
C44 O2 Hf2 145.0(4)
C51 O3 Hf1 90.8(3)
C51 N1 N2 122.0(4)
C51 N1 Hf1 101.8(4)
N2 N1 Hf1 129.1(3)
C37 N2 N1 104.6(4)
C37 N2 Hf2 136.9(4)
N1 N2 Hf2 117.0(3)
C37 N3 C38 118.5(5)
C37 N3 C44 123.4(5)
C38 N3 C44 117.7(5)
C44 N4 C45 124.0(5)
C51 N5 C52 118.7(5)
C51 N5 Hf2 109.5(4)
C52 N5 Hf2 130.6(4)
C2 C1 C5 108.5(6)
C2 C1 C21 126.5(6)
C5 C1 C21 123.8(6)
C2 C1 Hf2 73.6(4)
C5 C1 Hf2 75.4(4)
C21 C1 Hf2 127.1(4)
C1 C2 C3 107.1(6)
C1 C2 C22 125.8(6)
C3 C2 C22 126.6(6)
C1 C2 Hf2 75.5(4)
C3 C2 Hf2 69.8(4)
C22 C2 Hf2 126.7(4)
C4 C3 C2 106.9(7)
C4 C3 Hf2 76.4(4)
C2 C3 Hf2 77.4(4)
C5 C4 C3 109.0(6)
C5 C4 C23 123.6(7)
C3 C4 C23 124.8(8)
C5 C4 Hf2 78.2(4)
C3 C4 Hf2 71.0(4)
C23 C4 Hf2 131.8(5)
C4 C5 C1 108.4(6)
C4 C5 C24 125.4(7)
C1 C5 C24 125.8(7)
C4 C5 Hf2 71.5(4)
C1 C5 Hf2 73.3(3)
C24 C5 Hf2 126.5(4)
C10 C6 C7 108.2(7)
C10 C6 Hf2 75.1(4)
C7 C6 Hf2 76.1(4)
C8 C7 C6 108.8(6)
C8 C7 C25 127.2(7)
C6 C7 C25 123.1(8)
C8 C7 Hf2 73.7(4)
C6 C7 Hf2 71.4(4)
C25 C7 Hf2 129.2(5)
C7 C8 C9 105.8(6)
C7 C8 C26 128.0(7)
C9 C8 C26 125.6(7)
C7 C8 Hf2 74.4(4)
C9 C8 Hf2 73.1(3)
C26 C8 Hf2 124.2(5)
C10 C9 C8 109.9(6)
C10 C9 C27 123.9(6)
C8 C9 C27 126.0(6)
C10 C9 Hf2 74.1(3)
C8 C9 Hf2 74.2(3)
C27 C9 Hf2 122.7(4)
C9 C10 C6 107.2(6)
C9 C10 C28 127.0(7)
C6 C10 C28 125.6(7)
C9 C10 Hf2 74.1(3)
C6 C10 Hf2 72.3(4)
C28 C10 Hf2 122.8(4)
C12 C11 C15 108.8(6)
C12 C11 C29 127.0(6)
C15 C11 C29 124.2(6)
C12 C11 Hf1 73.8(3)
C15 C11 Hf1 70.7(3)
C29 C11 Hf1 123.2(4)
C11 C12 C13 107.6(5)
C11 C12 C30 126.4(6)
C13 C12 C30 126.0(6)
C11 C12 Hf1 74.5(3)
C13 C12 Hf1 71.0(3)
C30 C12 Hf1 121.7(4)
C14 C13 C12 106.0(6)
C14 C13 C31 129.4(6)
C12 C13 C31 124.5(6)
C14 C13 Hf1 72.5(3)
C12 C13 Hf1 75.9(3)
C31 C13 Hf1 120.7(4)
C15 C14 C13 111.2(6)
C15 C14 Hf1 74.9(3)
C13 C14 Hf1 74.8(3)
C14 C15 C11 106.4(6)
C14 C15 C32 129.2(6)
C11 C15 C32 124.0(6)
C14 C15 Hf1 72.7(3)
C11 C15 Hf1 76.6(3)
C32 C15 Hf1 121.9(4)
C20 C16 C17 109.0(5)
C20 C16 C33 123.9(6)
C17 C16 C33 126.1(5)
C20 C16 Hf1 71.8(3)
C17 C16 Hf1 74.5(3)
C33 C16 Hf1 129.1(4)
C18 C17 C16 108.8(5)
C18 C17 C34 126.7(6)
C16 C17 C34 123.3(5)
C18 C17 Hf1 72.5(3)
C16 C17 Hf1 73.9(3)
C34 C17 Hf1 129.5(4)
C17 C18 C19 107.5(5)
C17 C18 C35 126.6(6)
C19 C18 C35 125.7(5)
C17 C18 Hf1 76.3(3)
C19 C18 Hf1 70.4(3)
C35 C18 Hf1 123.0(4)
C18 C19 C20 108.2(5)
C18 C19 Hf1 76.8(3)
C20 C19 Hf1 75.6(3)
C16 C20 C19 106.5(5)
C16 C20 C36 125.5(5)
C19 C20 C36 127.7(5)
C16 C20 Hf1 76.6(3)
C19 C20 Hf1 71.0(3)
C36 C20 Hf1 123.2(4)
O1 C37 N2 121.4(5)
O1 C37 N3 117.1(5)
N2 C37 N3 121.5(5)
C39 C38 C43 120.2(6)
C39 C38 N3 121.0(6)
C43 C38 N3 118.8(5)
C38 C39 C40 120.3(6)
C41 C40 C39 119.2(7)
C40 C41 C42 121.0(7)
C43 C42 C41 119.8(7)
C42 C43 C38 119.5(6)
N4 C44 O2 131.0(5)
N4 C44 N3 113.1(5)
O2 C44 N3 116.0(5)
C46 C45 C50 117.3(6)
C46 C45 N4 119.5(6)
C50 C45 N4 122.5(6)
C45 C46 C47 122.2(7)
C48 C47 C46 120.1(7)
C47 C48 C49 118.7(7)
C50 C49 C48 120.7(7)
C49 C50 C45 120.8(7)
N1 C51 O3 108.1(5)
N1 C51 N5 120.5(5)
O3 C51 N5 131.3(6)
N1 C51 Hf1 49.8(3)
O3 C51 Hf1 59.9(3)
N5 C51 Hf1 162.1(4)
C53 C52 C57 116.1(6)
C53 C52 N5 120.7(6)
C57 C52 N5 123.1(6)
C54 C53 C52 121.0(7)
C53 C54 C55 123.0(7)
C54 C55 C56 116.8(7)
C57 C56 C55 121.5(7)
C56 C57 C52 121.6(7)

loop_
_geom_bond_atom_site_label_1
_geom_bond_atom_site_label_2
_geom_bond_distance
Hf1 N1 2.097(4)
Hf1 O1 2.254(4)
Hf1 O3 2.327(4)
Hf1 C14 2.478(5)
Hf1 C19 2.481(5)
Hf1 C15 2.506(6)
Hf1 C13 2.509(6)
Hf1 C20 2.542(6)
Hf1 C18 2.564(5)
Hf1 C12 2.573(6)
Hf1 C11 2.583(6)
Hf1 C16 2.604(6)
Hf2 O2 2.133(4)
Hf2 N2 2.208(4)
Hf2 C3 2.493(6)
Hf2 C6 2.511(7)
Hf2 N5 2.510(5)
Hf2 C9 2.547(6)
Hf2 C10 2.548(6)
Hf2 C4 2.562(7)
Hf2 C8 2.563(6)
Hf2 C7 2.571(6)
Hf2 C2 2.593(6)
Hf2 C1 2.617(6)
O1 C37 1.288(6)
O2 C44 1.304(7)
O3 C51 1.317(7)
N1 C51 1.310(7)
N1 N2 1.386(6)
N2 C37 1.313(7)
N3 C37 1.375(7)
N3 C38 1.431(7)
N3 C44 1.446(7)
N4 C44 1.272(8)
N4 C45 1.409(8)
N5 C51 1.333(7)
N5 C52 1.411(8)
C1 C2 1.391(9)
C1 C5 1.421(9)
C1 C21 1.490(9)
C2 C3 1.438(8)
C2 C22 1.484(9)
C3 C4 1.418(10)
C4 C5 1.365(10)
C4 C23 1.538(9)
C5 C24 1.511(9)
C6 C10 1.418(10)
C6 C7 1.423(10)
C7 C8 1.412(10)
C7 C25 1.526(10)
C8 C9 1.440(9)
C8 C26 1.468(9)
C9 C10 1.395(9)
C9 C27 1.524(9)
C10 C28 1.489(9)
C11 C12 1.408(9)
C11 C15 1.431(8)
C11 C29 1.504(9)
C12 C13 1.449(8)
C12 C30 1.476(9)
C13 C14 1.404(9)
C13 C31 1.485(9)
C14 C15 1.391(9)
C15 C32 1.521(9)
C16 C20 1.404(8)
C16 C17 1.420(8)
C16 C33 1.512(8)
C17 C18 1.392(8)
C17 C34 1.514(8)
C18 C19 1.429(8)
C18 C35 1.492(8)
C19 C20 1.443(8)
C20 C36 1.489(8)
C38 C39 1.385(8)
C38 C43 1.392(8)
C39 C40 1.391(9)
C40 C41 1.371(10)
C41 C42 1.396(10)
C42 C43 1.380(9)
C45 C46 1.367(9)
C45 C50 1.390(9)
C46 C47 1.386(9)
C47 C48 1.361(10)
C48 C49 1.389(11)
C49 C50 1.377(9)
C52 C53 1.397(9)
C52 C57 1.398(9)
C53 C54 1.361(10)
C54 C55 1.362(11)
C55 C56 1.384(10)
C56 C57 1.367(9)

loop_
_platon_squeeze_void_nr
_platon_squeeze_void_average_x
_platon_squeeze_void_average_y
_platon_squeeze_void_average_z
_platon_squeeze_void_volume
_platon_squeeze_void_count_electrons
1 1.000 0.286 0.114 738.2 115.6
2 0.583 0.231 0.061 9.9 0.6
3 0.417 0.731 0.439 9.9 0.9
4 0.583 0.269 0.561 9.9 0.8
5 0.417 0.768 0.939 9.9 0.8
